data_7150987
loop_
_publ_author_name
'Jiang, Xuefeng'
'Kong, Wangqing'
'Chen, Jie'
'Ma, Shengming'

_publ_section_title
;
 Intermolecular sequential [4 + 2]-cycloaddition--aromatization
 reaction of aryl-substituted allenes with DMAD affording phenanthrene
 and naphthalene derivatives
;
_journal_issue 19
_journal_name_full 'Organic &amp; Biomolecular Chemistry'
_journal_page_first 3606
_journal_page_last 3610
_journal_paper_doi 10.1039/b808767a
_journal_volume 6
_journal_year 2008
_chemical_formula_sum 'C23 H22 O6'
_chemical_formula_weight 394.41
_chemical_name_systematic
;
?
;
_space_group_IT_number 2
_symmetry_cell_setting triclinic
_symmetry_space_group_name_Hall '-P 1'
_symmetry_space_group_name_H-M 'P -1'
_atom_sites_solution_hydrogens geom
_atom_sites_solution_primary direct
_atom_sites_solution_secondary difmap
_audit_creation_method SHELXL-97
_cell_angle_alpha 93.494(2)
_cell_angle_beta 91.931(2)
_cell_angle_gamma 109.458(2)
_cell_formula_units_Z 2
_cell_length_a 7.7495(7)
_cell_length_b 10.1805(9)
_cell_length_c 13.3793(12)
_cell_measurement_reflns_used 2143
_cell_measurement_temperature 293(2)
_cell_measurement_theta_max 55.782
_cell_measurement_theta_min 5.426
_cell_volume 991.77(15)
_computing_cell_refinement 'Bruker SMART'
_computing_data_collection 'Bruker SMART'
_computing_data_reduction 'Bruker SHELXTL'
_computing_molecular_graphics 'Bruker SHELXTL'
_computing_publication_material 'Bruker SHELXTL'
_computing_structure_refinement 'SHELXL-97 (Sheldrick, 1997)'
_computing_structure_solution 'SHELXS-97 (Sheldrick, 1990)'
_diffrn_ambient_temperature 293(2)
_diffrn_measured_fraction_theta_full 0.970
_diffrn_measured_fraction_theta_max 0.970
_diffrn_measurement_device_type 'CCD area detector'
_diffrn_measurement_method 'phi and omega scans'
_diffrn_radiation_monochromator graphite
_diffrn_radiation_source 'fine-focus sealed tube'
_diffrn_radiation_type MoK\a
_diffrn_radiation_wavelength 0.71073
_diffrn_reflns_av_R_equivalents 0.0382
_diffrn_reflns_av_sigmaI/netI 0.0437
_diffrn_reflns_limit_h_max 9
_diffrn_reflns_limit_h_min -9
_diffrn_reflns_limit_k_max 12
_diffrn_reflns_limit_k_min -7
_diffrn_reflns_limit_l_max 16
_diffrn_reflns_limit_l_min -17
_diffrn_reflns_number 5856
_diffrn_reflns_theta_full 27.00
_diffrn_reflns_theta_max 27.00
_diffrn_reflns_theta_min 2.13
_exptl_absorpt_coefficient_mu 0.095
_exptl_absorpt_correction_T_max 1.00000
_exptl_absorpt_correction_T_min 0.75789
_exptl_absorpt_correction_type empirical
_exptl_crystal_colour colorless
_exptl_crystal_density_diffrn 1.321
_exptl_crystal_density_method 'not measured'
_exptl_crystal_description prismatic
_exptl_crystal_F_000 416
_exptl_crystal_size_max 0.448
_exptl_crystal_size_mid 0.357
_exptl_crystal_size_min 0.347
_refine_diff_density_max 0.269
_refine_diff_density_min -0.191
_refine_diff_density_rms 0.042
_refine_ls_extinction_method none
_refine_ls_goodness_of_fit_ref 1.025
_refine_ls_hydrogen_treatment mixed
_refine_ls_matrix_type full
_refine_ls_number_parameters 270
_refine_ls_number_reflns 4188
_refine_ls_number_restraints 0
_refine_ls_restrained_S_all 1.025
_refine_ls_R_factor_all 0.0693
_refine_ls_R_factor_gt 0.0525
_refine_ls_shift/su_max 0.001
_refine_ls_shift/su_mean 0.000
_refine_ls_structure_factor_coef Fsqd
_refine_ls_weighting_details 'calc w=1/[\s^2^(Fo^2^)+(0.0851P)^2^+0.0000P] where P=(Fo^2^+2Fc^2^)/3'
_refine_ls_weighting_scheme calc
_refine_ls_wR_factor_gt 0.1429
_refine_ls_wR_factor_ref 0.1539
_reflns_number_gt 2969
_reflns_number_total 4188
_reflns_threshold_expression >2sigma(I)
_cod_data_source_file b808767a.txt
_cod_data_source_block cd2663
_cod_depositor_comments
;
The following automatic conversions were performed:
'_symmetry_cell_setting' value 'Triclinic' changed to 'triclinic'
according to '/home/saulius/struct/CIF-dictionaries/cif_core.dic'
dictionary named 'cif_core.dic' version 2.4.1 from 2010-06-29.

Automatic conversion script
Id: cif_fix_enum 1527 2010-12-29 10:47:43Z saulius 
;
_cod_original_sg_symbol_H-M P-1
_cod_database_code 7150987

loop_
_symmetry_equiv_pos_as_xyz
'x, y, z'
'-x, -y, -z'

loop_
_atom_site_label
_atom_site_type_symbol
_atom_site_fract_x
_atom_site_fract_y
_atom_site_fract_z
_atom_site_U_iso_or_equiv
_atom_site_adp_type
_atom_site_occupancy
_atom_site_symmetry_multiplicity
_atom_site_calc_flag
_atom_site_refinement_flags
_atom_site_disorder_assembly
_atom_site_disorder_group
O1 O 0.02012(17) -0.08327(15) 0.34462(9) 0.0642(4) Uani 1 1 d . . .
O2 O 0.30925(15) -0.02094(12) 0.40509(8) 0.0461(3) Uani 1 1 d . . .
O3 O 0.57543(17) 0.32002(14) 0.40962(9) 0.0568(4) Uani 1 1 d . . .
O4 O 0.27268(17) 0.24937(12) 0.42578(9) 0.0525(3) Uani 1 1 d . . .
O5 O 0.3915(3) 0.5694(2) 0.13012(15) 0.1009(8) Uani 1 1 d . . .
O6 O 0.3401(2) 0.51237(18) 0.28417(12) 0.0825(5) Uani 1 1 d . . .
C1 C 0.3511(3) 0.0783(2) -0.11341(13) 0.0529(5) Uani 1 1 d . . .
H1 H 0.4359 0.1681 -0.1035 0.063 Uiso 1 1 calc R . .
C2 C 0.3113(3) 0.0135(2) -0.20839(14) 0.0631(5) Uani 1 1 d . . .
H2 H 0.3702 0.0596 -0.2621 0.076 Uiso 1 1 calc R . .
C3 C 0.1843(3) -0.1199(2) -0.22532(14) 0.0671(6) Uani 1 1 d . . .
H3 H 0.1566 -0.1623 -0.2902 0.081 Uiso 1 1 calc R . .
C4 C 0.1005(3) -0.1885(2) -0.14699(14) 0.0592(5) Uani 1 1 d . . .
H4 H 0.0147 -0.2777 -0.1588 0.071 Uiso 1 1 calc R . .
C5 C 0.1412(2) -0.12684(18) -0.04809(12) 0.0451(4) Uani 1 1 d . . .
C6 C 0.2655(2) 0.01053(18) -0.03091(11) 0.0404(4) Uani 1 1 d . . .
C7 C 0.2995(2) 0.07529(16) 0.07134(11) 0.0375(4) Uani 1 1 d . . .
C8 C 0.2171(2) -0.00234(16) 0.15149(11) 0.0371(4) Uani 1 1 d . . .
C9 C 0.0966(2) -0.14353(18) 0.12971(13) 0.0480(4) Uani 1 1 d . . .
H9 H 0.0433 -0.1962 0.1820 0.058 Uiso 1 1 calc R . .
C10 C 0.0599(3) -0.20047(19) 0.03500(14) 0.0542(5) Uani 1 1 d . . .
H10 H -0.0215 -0.2913 0.0232 0.065 Uiso 1 1 calc R . .
C11 C 0.2590(2) 0.06183(16) 0.25059(11) 0.0365(4) Uani 1 1 d . . .
C12 C 0.3734(2) 0.19927(16) 0.26903(11) 0.0363(4) Uani 1 1 d . . .
C13 C 0.4476(2) 0.27927(16) 0.18814(12) 0.0388(4) Uani 1 1 d . . .
C14 C 0.4096(2) 0.21556(17) 0.09241(12) 0.0413(4) Uani 1 1 d . . .
H14 H 0.4592 0.2678 0.0393 0.050 Uiso 1 1 calc R . .
C15 C 0.1792(2) -0.02184(17) 0.33656(12) 0.0403(4) Uani 1 1 d . . .
C16 C 0.2427(3) -0.0842(2) 0.49718(13) 0.0594(5) Uani 1 1 d . . .
H16A H 0.1630 -0.0395 0.5263 0.089 Uiso 1 1 calc R . .
H16B H 0.3447 -0.0729 0.5436 0.089 Uiso 1 1 calc R . .
H16C H 0.1763 -0.1819 0.4824 0.089 Uiso 1 1 calc R . .
C17 C 0.4213(2) 0.26298(17) 0.37458(12) 0.0416(4) Uani 1 1 d . . .
C18 C 0.3079(3) 0.3028(2) 0.52996(15) 0.0758(7) Uani 1 1 d . . .
H18A H 0.3933 0.2661 0.5615 0.114 Uiso 1 1 calc R . .
H18B H 0.1953 0.2748 0.5635 0.114 Uiso 1 1 calc R . .
H18C H 0.3585 0.4029 0.5339 0.114 Uiso 1 1 calc R . .
C19 C 0.5571(2) 0.43522(18) 0.20436(14) 0.0478(4) Uani 1 1 d . . .
C20 C 0.7043(3) 0.4879(2) 0.12968(17) 0.0734(6) Uani 1 1 d . . .
H20A H 0.6471 0.4847 0.0644 0.110 Uiso 1 1 calc R . .
H20B H 0.7797 0.4298 0.1273 0.110 Uiso 1 1 calc R . .
H20C H 0.7787 0.5824 0.1503 0.110 Uiso 1 1 calc R . .
C21 C 0.4240(3) 0.51452(19) 0.20125(15) 0.0584(5) Uani 1 1 d . . .
C22 C 0.2044(4) 0.5826(4) 0.2888(3) 0.1104(10) Uani 1 1 d . . .
H22A H 0.2651 0.6819 0.3050 0.122 Uiso 1 1 calc R . .
H22B H 0.1384 0.5699 0.2240 0.122 Uiso 1 1 calc R . .
C23 C 0.0797(4) 0.5264(4) 0.3629(3) 0.1114(12) Uani 1 1 d . . .
H23A H 0.0212 0.4278 0.3471 0.132 Uiso 1 1 calc R . .
H23B H -0.0114 0.5712 0.3647 0.132 Uiso 1 1 calc R . .
H23C H 0.1448 0.5420 0.4273 0.132 Uiso 1 1 calc R . .
H19 H 0.615(2) 0.4513(19) 0.2721(14) 0.052(5) Uiso 1 1 d . . .

loop_
_atom_site_aniso_label
_atom_site_aniso_U_11
_atom_site_aniso_U_22
_atom_site_aniso_U_33
_atom_site_aniso_U_23
_atom_site_aniso_U_13
_atom_site_aniso_U_12
O1 0.0417(7) 0.0846(10) 0.0510(8) 0.0261(7) 0.0050(6) -0.0028(6)
O2 0.0453(7) 0.0534(7) 0.0390(6) 0.0153(5) 0.0015(5) 0.0139(5)
O3 0.0493(8) 0.0625(8) 0.0478(7) 0.0011(6) -0.0044(6) 0.0058(6)
O4 0.0551(7) 0.0491(7) 0.0470(7) -0.0029(6) 0.0157(6) 0.0091(6)
O5 0.186(2) 0.1266(17) 0.0912(14) 0.0420(12) 0.0128(13) 0.1013(17)
O6 0.0998(12) 0.0909(12) 0.0773(10) 0.0167(9) 0.0203(9) 0.0561(10)
C1 0.0602(11) 0.0590(11) 0.0405(9) 0.0078(8) 0.0088(8) 0.0203(9)
C2 0.0764(14) 0.0766(14) 0.0394(10) 0.0105(9) 0.0122(9) 0.0281(12)
C3 0.0834(15) 0.0806(16) 0.0395(10) -0.0073(10) 0.0001(10) 0.0327(13)
C4 0.0675(13) 0.0574(12) 0.0502(11) -0.0071(9) -0.0025(9) 0.0203(10)
C5 0.0479(9) 0.0468(10) 0.0426(9) 0.0013(7) 0.0017(7) 0.0190(8)
C6 0.0426(9) 0.0457(10) 0.0373(8) 0.0068(7) 0.0045(7) 0.0198(8)
C7 0.0384(8) 0.0400(9) 0.0367(8) 0.0078(7) 0.0039(6) 0.0157(7)
C8 0.0359(8) 0.0377(8) 0.0375(8) 0.0077(7) 0.0038(6) 0.0112(7)
C9 0.0533(10) 0.0412(9) 0.0443(9) 0.0101(7) 0.0064(8) 0.0073(8)
C10 0.0571(11) 0.0421(10) 0.0536(11) 0.0017(8) 0.0022(9) 0.0039(8)
C11 0.0344(8) 0.0398(9) 0.0367(8) 0.0102(7) 0.0055(6) 0.0127(7)
C12 0.0346(8) 0.0383(9) 0.0362(8) 0.0066(6) 0.0039(6) 0.0118(7)
C13 0.0372(8) 0.0362(8) 0.0416(8) 0.0082(7) 0.0047(7) 0.0091(7)
C14 0.0435(9) 0.0424(9) 0.0377(8) 0.0138(7) 0.0103(7) 0.0115(7)
C15 0.0427(9) 0.0392(9) 0.0361(8) 0.0077(7) 0.0044(7) 0.0091(7)
C16 0.0654(12) 0.0669(13) 0.0435(10) 0.0238(9) 0.0034(9) 0.0155(10)
C17 0.0474(10) 0.0346(8) 0.0412(9) 0.0080(7) 0.0061(7) 0.0105(7)
C18 0.0916(16) 0.0664(14) 0.0525(12) -0.0119(10) 0.0262(11) 0.0047(12)
C19 0.0522(10) 0.0373(9) 0.0459(10) 0.0084(7) 0.0013(8) 0.0036(8)
C20 0.0653(13) 0.0583(13) 0.0762(14) 0.0126(11) 0.0159(11) -0.0087(10)
C21 0.0773(13) 0.0356(10) 0.0580(11) 0.0086(8) -0.0014(10) 0.0128(9)
C22 0.113(2) 0.108(2) 0.136(3) -0.003(2) 0.007(2) 0.073(2)
C23 0.090(2) 0.125(3) 0.154(3) -0.030(2) 0.020(2) 0.0478(19)

loop_
_atom_type_symbol
_atom_type_description
_atom_type_scat_dispersion_real
_atom_type_scat_dispersion_imag
_atom_type_scat_source
C C 0.0033 0.0016 'International Tables Vol C Tables 4.2.6.8 and 6.1.1.4'
H H 0.0000 0.0000 'International Tables Vol C Tables 4.2.6.8 and 6.1.1.4'
O O 0.0106 0.0060 'International Tables Vol C Tables 4.2.6.8 and 6.1.1.4'

loop_
_geom_angle_atom_site_label_1
_geom_angle_atom_site_label_2
_geom_angle_atom_site_label_3
_geom_angle
_geom_angle_site_symmetry_1
_geom_angle_site_symmetry_3
_geom_angle_publ_flag
C15 O2 C16 115.29(13) . . ?
C17 O4 C18 115.28(14) . . ?
C21 O6 C22 117.5(2) . . ?
C2 C1 C6 120.79(18) . . ?
C2 C1 H1 119.6 . . ?
C6 C1 H1 119.6 . . ?
C1 C2 C3 120.77(18) . . ?
C1 C2 H2 119.6 . . ?
C3 C2 H2 119.6 . . ?
C4 C3 C2 119.78(17) . . ?
C4 C3 H3 120.1 . . ?
C2 C3 H3 120.1 . . ?
C3 C4 C5 121.11(19) . . ?
C3 C4 H4 119.4 . . ?
C5 C4 H4 119.4 . . ?
C4 C5 C6 119.29(17) . . ?
C4 C5 C10 121.45(17) . . ?
C6 C5 C10 119.26(15) . . ?
C1 C6 C5 118.19(15) . . ?
C1 C6 C7 123.19(15) . . ?
C5 C6 C7 118.62(14) . . ?
C14 C7 C8 118.55(14) . . ?
C14 C7 C6 121.43(14) . . ?
C8 C7 C6 120.00(14) . . ?
C7 C8 C11 118.62(14) . . ?
C7 C8 C9 118.76(14) . . ?
C11 C8 C9 122.61(14) . . ?
C10 C9 C8 120.87(16) . . ?
C10 C9 H9 119.6 . . ?
C8 C9 H9 119.6 . . ?
C9 C10 C5 122.36(16) . . ?
C9 C10 H10 118.8 . . ?
C5 C10 H10 118.8 . . ?
C12 C11 C8 121.23(14) . . ?
C12 C11 C15 119.74(13) . . ?
C8 C11 C15 119.02(13) . . ?
C11 C12 C13 120.01(14) . . ?
C11 C12 C17 120.20(13) . . ?
C13 C12 C17 119.78(13) . . ?
C14 C13 C12 118.46(14) . . ?
C14 C13 C19 119.86(14) . . ?
C12 C13 C19 121.57(14) . . ?
C13 C14 C7 122.99(14) . . ?
C13 C14 H14 118.5 . . ?
C7 C14 H14 118.5 . . ?
O1 C15 O2 122.86(15) . . ?
O1 C15 C11 125.52(15) . . ?
O2 C15 C11 111.62(13) . . ?
O2 C16 H16A 109.5 . . ?
O2 C16 H16B 109.5 . . ?
H16A C16 H16B 109.5 . . ?
O2 C16 H16C 109.5 . . ?
H16A C16 H16C 109.5 . . ?
H16B C16 H16C 109.5 . . ?
O3 C17 O4 123.57(15) . . ?
O3 C17 C12 124.42(15) . . ?
O4 C17 C12 112.01(14) . . ?
O4 C18 H18A 109.5 . . ?
O4 C18 H18B 109.5 . . ?
H18A C18 H18B 109.5 . . ?
O4 C18 H18C 109.5 . . ?
H18A C18 H18C 109.5 . . ?
H18B C18 H18C 109.5 . . ?
C21 C19 C20 110.56(17) . . ?
C21 C19 C13 108.12(14) . . ?
C20 C19 C13 114.28(15) . . ?
C21 C19 H19 107.6(10) . . ?
C20 C19 H19 109.0(11) . . ?
C13 C19 H19 107.0(11) . . ?
C19 C20 H20A 109.5 . . ?
C19 C20 H20B 109.5 . . ?
H20A C20 H20B 109.5 . . ?
C19 C20 H20C 109.5 . . ?
H20A C20 H20C 109.5 . . ?
H20B C20 H20C 109.5 . . ?
O5 C21 O6 122.5(2) . . ?
O5 C21 C19 124.7(2) . . ?
O6 C21 C19 112.67(17) . . ?
C23 C22 O6 109.6(3) . . ?
C23 C22 H22A 109.7 . . ?
O6 C22 H22A 109.7 . . ?
C23 C22 H22B 109.7 . . ?
O6 C22 H22B 109.7 . . ?
H22A C22 H22B 108.2 . . ?
C22 C23 H23A 109.5 . . ?
C22 C23 H23B 109.5 . . ?
H23A C23 H23B 109.5 . . ?
C22 C23 H23C 109.5 . . ?
H23A C23 H23C 109.5 . . ?
H23B C23 H23C 109.5 . . ?

loop_
_geom_bond_atom_site_label_1
_geom_bond_atom_site_label_2
_geom_bond_distance
_geom_bond_site_symmetry_2
_geom_bond_publ_flag
O1 C15 1.1942(19) . ?
O2 C15 1.3367(19) . ?
O2 C16 1.455(2) . ?
O3 C17 1.205(2) . ?
O4 C17 1.331(2) . ?
O4 C18 1.448(2) . ?
O5 C21 1.193(2) . ?
O6 C21 1.302(2) . ?
O6 C22 1.457(3) . ?
C1 C2 1.371(3) . ?
C1 C6 1.404(2) . ?
C1 H1 0.9300 . ?
C2 C3 1.386(3) . ?
C2 H2 0.9300 . ?
C3 C4 1.356(3) . ?
C3 H3 0.9300 . ?
C4 C5 1.408(2) . ?
C4 H4 0.9300 . ?
C5 C6 1.409(2) . ?
C5 C10 1.424(2) . ?
C6 C7 1.458(2) . ?
C7 C14 1.404(2) . ?
C7 C8 1.413(2) . ?
C8 C11 1.419(2) . ?
C8 C9 1.435(2) . ?
C9 C10 1.341(2) . ?
C9 H9 0.9300 . ?
C10 H10 0.9300 . ?
C11 C12 1.386(2) . ?
C11 C15 1.499(2) . ?
C12 C13 1.415(2) . ?
C12 C17 1.498(2) . ?
C13 C14 1.376(2) . ?
C13 C19 1.528(2) . ?
C14 H14 0.9300 . ?
C16 H16A 0.9600 . ?
C16 H16B 0.9600 . ?
C16 H16C 0.9600 . ?
C18 H18A 0.9600 . ?
C18 H18B 0.9600 . ?
C18 H18C 0.9600 . ?
C19 C21 1.508(3) . ?
C19 C20 1.524(3) . ?
C19 H19 0.977(18) . ?
C20 H20A 0.9600 . ?
C20 H20B 0.9600 . ?
C20 H20C 0.9600 . ?
C22 C23 1.419(4) . ?
C22 H22A 0.9700 . ?
C22 H22B 0.9700 . ?
C23 H23A 0.9600 . ?
C23 H23B 0.9600 . ?
C23 H23C 0.9600 . ?

loop_
_geom_torsion_atom_site_label_1
_geom_torsion_atom_site_label_2
_geom_torsion_atom_site_label_3
_geom_torsion_atom_site_label_4
_geom_torsion
_geom_torsion_site_symmetry_1
_geom_torsion_site_symmetry_2
_geom_torsion_site_symmetry_3
_geom_torsion_site_symmetry_4
_geom_torsion_publ_flag
C6 C1 C2 C3 0.6(3) . . . . ?
C1 C2 C3 C4 -1.2(3) . . . . ?
C2 C3 C4 C5 -0.5(3) . . . . ?
C3 C4 C5 C6 2.7(3) . . . . ?
C3 C4 C5 C10 -177.19(18) . . . . ?
C2 C1 C6 C5 1.6(3) . . . . ?
C2 C1 C6 C7 -178.64(16) . . . . ?
C4 C5 C6 C1 -3.2(2) . . . . ?
C10 C5 C6 C1 176.70(15) . . . . ?
C4 C5 C6 C7 177.07(15) . . . . ?
C10 C5 C6 C7 -3.1(2) . . . . ?
C1 C6 C7 C14 5.6(2) . . . . ?
C5 C6 C7 C14 -174.62(15) . . . . ?
C1 C6 C7 C8 -176.01(15) . . . . ?
C5 C6 C7 C8 3.7(2) . . . . ?
C14 C7 C8 C11 -4.2(2) . . . . ?
C6 C7 C8 C11 177.37(13) . . . . ?
C14 C7 C8 C9 176.74(14) . . . . ?
C6 C7 C8 C9 -1.7(2) . . . . ?
C7 C8 C9 C10 -1.1(3) . . . . ?
C11 C8 C9 C10 179.86(16) . . . . ?
C8 C9 C10 C5 1.9(3) . . . . ?
C4 C5 C10 C9 -179.83(18) . . . . ?
C6 C5 C10 C9 0.3(3) . . . . ?
C7 C8 C11 C12 2.1(2) . . . . ?
C9 C8 C11 C12 -178.86(15) . . . . ?
C7 C8 C11 C15 -177.18(14) . . . . ?
C9 C8 C11 C15 1.8(2) . . . . ?
C8 C11 C12 C13 1.4(2) . . . . ?
C15 C11 C12 C13 -179.29(14) . . . . ?
C8 C11 C12 C17 -177.71(14) . . . . ?
C15 C11 C12 C17 1.6(2) . . . . ?
C11 C12 C13 C14 -2.8(2) . . . . ?
C17 C12 C13 C14 176.35(14) . . . . ?
C11 C12 C13 C19 173.29(15) . . . . ?
C17 C12 C13 C19 -7.6(2) . . . . ?
C12 C13 C14 C7 0.6(2) . . . . ?
C19 C13 C14 C7 -175.54(15) . . . . ?
C8 C7 C14 C13 2.9(2) . . . . ?
C6 C7 C14 C13 -178.67(14) . . . . ?
C16 O2 C15 O1 -8.0(2) . . . . ?
C16 O2 C15 C11 172.35(13) . . . . ?
C12 C11 C15 O1 126.61(19) . . . . ?
C8 C11 C15 O1 -54.1(2) . . . . ?
C12 C11 C15 O2 -53.74(19) . . . . ?
C8 C11 C15 O2 125.60(15) . . . . ?
C18 O4 C17 O3 -2.8(2) . . . . ?
C18 O4 C17 C12 177.29(15) . . . . ?
C11 C12 C17 O3 126.71(18) . . . . ?
C13 C12 C17 O3 -52.4(2) . . . . ?
C11 C12 C17 O4 -53.33(19) . . . . ?
C13 C12 C17 O4 127.57(15) . . . . ?
C14 C13 C19 C21 89.09(18) . . . . ?
C12 C13 C19 C21 -86.91(19) . . . . ?
C14 C13 C19 C20 -34.5(2) . . . . ?
C12 C13 C19 C20 149.52(17) . . . . ?
C22 O6 C21 O5 -1.1(4) . . . . ?
C22 O6 C21 C19 -178.4(2) . . . . ?
C20 C19 C21 O5 26.4(3) . . . . ?
C13 C19 C21 O5 -99.4(3) . . . . ?
C20 C19 C21 O6 -156.39(17) . . . . ?
C13 C19 C21 O6 77.8(2) . . . . ?
C21 O6 C22 C23 157.2(2) . . . . ?

loop_
_cod_related_entry_id
_cod_related_entry_database
_cod_related_entry_code
1 ChemSpider 25938849
